data_7121862
loop_
_publ_author_name
'Dutta, Ranjan'
'Firmansyah, Dikhi'
'Kim, Jihoon'
'Jo, Hongil'
'Ok, Kang Min'
'Lee, Chang-Hee'

_publ_section_title
;
 Unexpected halide anion binding modes in meso-bis-ethynyl
 picket-calix[4]pyrroles: effects of meso-\p (ethynyl) extension.
;
_journal_issue 57
_journal_name_full 'Chemical communications (Cambridge, England)'
_journal_page_first 7936
_journal_page_last 7939
_journal_paper_doi 10.1039/c8cc04393k
_journal_volume 54
_journal_year 2018
_chemical_formula_moiety 'C42 H38 F2 N4, C16 H36 N, C2 H3 N, F, 0.294(O)'
_chemical_formula_sum 'C60 H77 F3 N6 O0.29'
_chemical_formula_weight 943.98
_space_group_IT_number 2
_space_group_name_Hall '-P 1'
_space_group_name_H-M_alt 'P -1'
_symmetry_cell_setting triclinic
_symmetry_Int_Tables_number 2
_symmetry_space_group_name_Hall '-P 1'
_symmetry_space_group_name_H-M 'P -1'
_atom_sites_solution_hydrogens geom
_atom_sites_solution_primary direct
_atom_sites_solution_secondary difmap
_audit_conform_dict_location ftp://ftp.iucr.org/pub/cif_core.dic
_audit_conform_dict_name cif_core.dic
_audit_conform_dict_version 2.4.3
_audit_creation_date 2018-05-29T14:19:00-00:00
_audit_creation_method 'WinGX routine CIF_UPDATE'
_audit_update_record
;
2018-06-01 deposited with the CCDC.
2018-06-21 downloaded from the CCDC.
;
_cell_angle_alpha 80.990(3)
_cell_angle_beta 73.141(3)
_cell_angle_gamma 82.786(4)
_cell_formula_units_Z 2
_cell_length_a 11.5785(7)
_cell_length_b 13.3678(9)
_cell_length_c 19.1989(10)
_cell_measurement_reflns_used 8501
_cell_measurement_temperature 203(2)
_cell_measurement_theta_max 27.89
_cell_measurement_theta_min 2.3
_cell_measurement_wavelength 0.71073
_cell_volume 2798.7(3)
_computing_cell_refinement 'SAINT V8.34A integration software'
_computing_data_collection 'Bruker APEX2 software'
_computing_data_reduction 'Bruker APEX2 software'
_computing_molecular_graphics 'Ortep for Windows (Farrugia, 2012)'
_computing_publication_material 'WinGX publication routines (Farrugia, 2012)'
_computing_structure_refinement 'SHELXL-2018/1 (Sheldrick, 2018)'
_computing_structure_solution 'SHELXS-2013 (Sheldrick, 2013)'
_diffrn_ambient_temperature 203(2)
_diffrn_detector 'APEX-II CCD'
_diffrn_measured_fraction_theta_full 0.994
_diffrn_measured_fraction_theta_max 0.99
_diffrn_measurement_device '\k-geometry diffractometer'
_diffrn_measurement_device_type 'Bruker APEX-II'
_diffrn_measurement_method '\f or \w oscillation scans'
_diffrn_orient_matrix_type 'x-axis to radiation source'
_diffrn_orient_matrix_UB_11 0.038184
_diffrn_orient_matrix_UB_12 -0.03355
_diffrn_orient_matrix_UB_13 0.039181
_diffrn_orient_matrix_UB_21 -0.001076
_diffrn_orient_matrix_UB_22 0.067557
_diffrn_orient_matrix_UB_23 0.016429
_diffrn_orient_matrix_UB_31 -0.082134
_diffrn_orient_matrix_UB_32 -0.009337
_diffrn_orient_matrix_UB_33 0.034656
_diffrn_radiation_monochromator graphite
_diffrn_radiation_type MoK\a
_diffrn_radiation_wavelength 0.71073
_diffrn_reflns_av_R_equivalents 0.0759
_diffrn_reflns_av_unetI/netI 0.0685
_diffrn_reflns_Laue_measured_fraction_full 0.994
_diffrn_reflns_Laue_measured_fraction_max 0.99
_diffrn_reflns_limit_h_max 14
_diffrn_reflns_limit_h_min -14
_diffrn_reflns_limit_k_max 17
_diffrn_reflns_limit_k_min -17
_diffrn_reflns_limit_l_max 24
_diffrn_reflns_limit_l_min -24
_diffrn_reflns_number 35518
_diffrn_reflns_point_group_measured_fraction_full 0.994
_diffrn_reflns_point_group_measured_fraction_max 0.99
_diffrn_reflns_theta_full 25.242
_diffrn_reflns_theta_max 27.121
_diffrn_reflns_theta_min 2.233
_diffrn_source 'sealed x-ray tube'
_exptl_absorpt_coefficient_mu 0.073
_exptl_absorpt_correction_T_max 0.746
_exptl_absorpt_correction_T_min 0.658
_exptl_absorpt_correction_type multi-scan
_exptl_absorpt_process_details
;
SADABS-2014/2 - Bruker AXS area detector scaling and absorption correction
;
_exptl_crystal_colour colourless
_exptl_crystal_density_diffrn 1.119
_exptl_crystal_density_method 'not measured'
_exptl_crystal_description block
_exptl_crystal_F_000 1016.7
_exptl_crystal_size_max 0.661
_exptl_crystal_size_mid 0.6
_exptl_crystal_size_min 0.333
_refine_diff_density_max 0.31
_refine_diff_density_min -0.237
_refine_diff_density_rms 0.041
_refine_ls_extinction_method none
_refine_ls_goodness_of_fit_ref 1.022
_refine_ls_hydrogen_treatment constr
_refine_ls_matrix_type full
_refine_ls_number_constraints 0
_refine_ls_number_parameters 643
_refine_ls_number_reflns 12241
_refine_ls_number_restraints 0
_refine_ls_restrained_S_all 1.022
_refine_ls_R_factor_all 0.0942
_refine_ls_R_factor_gt 0.0522
_refine_ls_shift/su_max 0.001
_refine_ls_shift/su_mean 0
_refine_ls_structure_factor_coef Fsqd
_refine_ls_weighting_details 'w=1/[\s^2^(Fo^2^)+(0.0656P)^2^+0.1909P] where P=(Fo^2^+2Fc^2^)/3'
_refine_ls_weighting_scheme calc
_refine_ls_wR_factor_gt 0.1287
_refine_ls_wR_factor_ref 0.1497
_reflns_Friedel_coverage 0
_reflns_number_gt 7453
_reflns_number_total 12241
_reflns_threshold_expression 'I > 2\s(I)'
_cod_data_source_file c8cc04393k2.cif
_cod_data_source_block shelx
_cod_depositor_comments 'Adding full bibliography for 7121861--7121863.cif.'
_cod_database_code 7121862
_shelx_estimated_absorpt_t_min 0.953
_shelx_estimated_absorpt_t_max 0.976

loop_
_symmetry_equiv_pos_as_xyz
'x, y, z'
'-x, -y, -z'

loop_
_atom_site_label
_atom_site_type_symbol
_atom_site_fract_x
_atom_site_fract_y
_atom_site_fract_z
_atom_site_U_iso_or_equiv
_atom_site_adp_type
_atom_site_occupancy
_atom_site_site_symmetry_order
_atom_site_calc_flag
_atom_site_refinement_flags_posn
_atom_site_refinement_flags_adp
C1 C 0.33645(15) 0.11200(13) 0.88791(10) 0.0331(4) Uani 1 1 d . .
C2 C 0.35164(16) 0.05693(14) 0.95123(10) 0.0398(4) Uani 1 1 d . .
H2 H 0.32207 -0.006444 0.972269 0.048 Uiso 1 1 calc R U
C3 C 0.42019(16) 0.11289(14) 0.97944(10) 0.0400(4) Uani 1 1 d . .
H3 H 0.443504 0.09332 1.022949 0.048 Uiso 1 1 calc R U
C4 C 0.44663(15) 0.20036(13) 0.93242(9) 0.0330(4) Uani 1 1 d . .
C5 C 0.51628(16) 0.28775(14) 0.93597(9) 0.0350(4) Uani 1 1 d . .
C6 C 0.63459(16) 0.29249(13) 0.87503(9) 0.0340(4) Uani 1 1 d . .
C7 C 0.75264(16) 0.26971(15) 0.87615(10) 0.0416(5) Uani 1 1 d . .
H7 H 0.77954 0.2429 0.917549 0.05 Uiso 1 1 calc R U
C8 C 0.82728(16) 0.29368(15) 0.80379(10) 0.0409(4) Uani 1 1 d . .
H8 H 0.912368 0.285788 0.788714 0.049 Uiso 1 1 calc R U
C9 C 0.75329(15) 0.33027(13) 0.76005(9) 0.0328(4) Uani 1 1 d . .
C10 C 0.77932(15) 0.36987(13) 0.67877(9) 0.0335(4) Uani 1 1 d . .
C11 C 0.76821(15) 0.28772(13) 0.63506(9) 0.0334(4) Uani 1 1 d . .
C12 C 0.85473(17) 0.23135(15) 0.58936(10) 0.0431(5) Uani 1 1 d . .
H12 H 0.938793 0.235881 0.577022 0.052 Uiso 1 1 calc R U
C13 C 0.79522(18) 0.16478(16) 0.56384(11) 0.0488(5) Uani 1 1 d . .
H13 H 0.832857 0.116833 0.531509 0.059 Uiso 1 1 calc R U
C14 C 0.67354(17) 0.18214(15) 0.59429(10) 0.0426(5) Uani 1 1 d . .
C15 C 0.5675(2) 0.13714(18) 0.58289(11) 0.0549(6) Uani 1 1 d . .
C16 C 0.49235(18) 0.08015(16) 0.65277(11) 0.0457(5) Uani 1 1 d . .
C17 C 0.47526(19) -0.02020(17) 0.67116(13) 0.0592(6) Uani 1 1 d . .
H17 H 0.513229 -0.072141 0.642363 0.071 Uiso 1 1 calc R U
C18 C 0.39041(19) -0.03330(16) 0.74117(12) 0.0530(6) Uani 1 1 d . .
H18 H 0.362474 -0.095255 0.767145 0.064 Uiso 1 1 calc R U
C19 C 0.35665(15) 0.06011(13) 0.76402(10) 0.0362(4) Uani 1 1 d . .
C20 C 0.26901(15) 0.09110(13) 0.83493(10) 0.0342(4) Uani 1 1 d . .
C21 C 0.43782(17) 0.38927(15) 0.92905(11) 0.0454(5) Uani 1 1 d . .
H21A H 0.482491 0.44491 0.931192 0.068 Uiso 1 1 calc R U
H21B H 0.363841 0.387776 0.969012 0.068 Uiso 1 1 calc R U
H21C H 0.417868 0.398849 0.882616 0.068 Uiso 1 1 calc R U
C22 C 0.54458(19) 0.27277(17) 1.01026(10) 0.0495(5) Uani 1 1 d . .
H22A H 0.586935 0.32924 1.013607 0.074 Uiso 1 1 calc R U
H22B H 0.595119 0.209833 1.014817 0.074 Uiso 1 1 calc R U
H22C H 0.4696 0.269749 1.049404 0.074 Uiso 1 1 calc R U
C23 C 0.69449(17) 0.46572(14) 0.66625(10) 0.0403(4) Uani 1 1 d . .
H23A H 0.611241 0.448218 0.681816 0.061 Uiso 1 1 calc R U
H23B H 0.715642 0.492135 0.614546 0.061 Uiso 1 1 calc R U
H23C H 0.703363 0.516965 0.694521 0.061 Uiso 1 1 calc R U
C24 C 0.90595(17) 0.39810(14) 0.65224(10) 0.0380(4) Uani 1 1 d . .
C25 C 1.00654(17) 0.42411(14) 0.62940(10) 0.0380(4) Uani 1 1 d . .
C26 C 1.12784(15) 0.45545(14) 0.60832(10) 0.0355(4) Uani 1 1 d . .
C27 C 1.16867(16) 0.52558(14) 0.54685(10) 0.0373(4) Uani 1 1 d . .
H27 H 1.118497 0.549653 0.516048 0.045 Uiso 1 1 calc R U
C28 C 1.28257(16) 0.56031(15) 0.53058(10) 0.0418(5) Uani 1 1 d . .
H28 H 1.310184 0.607993 0.489257 0.05 Uiso 1 1 calc R U
C29 C 1.35382(16) 0.52335(15) 0.57627(11) 0.0415(5) Uani 1 1 d . .
C30 C 1.31875(17) 0.45332(15) 0.63669(11) 0.0469(5) Uani 1 1 d . .
H30 H 1.370371 0.429119 0.666591 0.056 Uiso 1 1 calc R U
C31 C 1.20478(17) 0.41916(15) 0.65246(11) 0.0440(5) Uani 1 1 d . .
H31 H 1.17882 0.370728 0.693565 0.053 Uiso 1 1 calc R U
C32 C 0.4863(2) 0.2206(2) 0.55268(14) 0.0816(9) Uani 1 1 d . .
H32A H 0.41862 0.191216 0.545705 0.122 Uiso 1 1 calc R U
H32B H 0.532357 0.253779 0.506037 0.122 Uiso 1 1 calc R U
H32C H 0.456053 0.270174 0.587055 0.122 Uiso 1 1 calc R U
C33 C 0.6215(3) 0.0605(3) 0.52665(15) 0.1029(13) Uani 1 1 d . .
H33A H 0.556527 0.028964 0.518296 0.154 Uiso 1 1 calc R U
H33B H 0.67491 0.008559 0.545688 0.154 Uiso 1 1 calc R U
H33C H 0.667047 0.095938 0.480773 0.154 Uiso 1 1 calc R U
C34 C 0.18394(17) 0.18489(14) 0.81900(11) 0.0413(4) Uani 1 1 d . .
H34A H 0.231025 0.24283 0.797892 0.062 Uiso 1 1 calc R U
H34B H 0.124808 0.199793 0.86435 0.062 Uiso 1 1 calc R U
H34C H 0.142508 0.171016 0.784734 0.062 Uiso 1 1 calc R U
C35 C 0.19548(16) 0.00422(14) 0.87024(10) 0.0380(4) Uani 1 1 d . .
C36 C 0.13673(16) -0.06596(15) 0.89829(10) 0.0398(4) Uani 1 1 d . .
C37 C 0.07111(16) -0.15372(14) 0.93253(9) 0.0360(4) Uani 1 1 d . .
C38 C -0.05484(17) -0.14874(15) 0.94930(11) 0.0441(5) Uani 1 1 d . .
H38 H -0.098487 -0.087086 0.938119 0.053 Uiso 1 1 calc R U
C39 C -0.11618(18) -0.23402(16) 0.98234(11) 0.0479(5) Uani 1 1 d . .
H39 H -0.201039 -0.230966 0.993492 0.058 Uiso 1 1 calc R U
C40 C -0.05079(18) -0.32254(15) 0.99835(10) 0.0443(5) Uani 1 1 d . .
C41 C 0.07345(19) -0.33156(16) 0.98216(11) 0.0482(5) Uani 1 1 d . .
H41 H 0.115895 -0.393905 0.99323 0.058 Uiso 1 1 calc R U
C42 C 0.13425(17) -0.24632(15) 0.94911(10) 0.0427(5) Uani 1 1 d . .
H42 H 0.219211 -0.25073 0.937645 0.051 Uiso 1 1 calc R U
C43 C -0.01913(18) 0.68731(14) 0.78592(10) 0.0423(5) Uani 1 1 d . .
H43A H 0.009638 0.698225 0.827156 0.051 Uiso 1 1 calc R U
H43B H -0.102969 0.717328 0.794548 0.051 Uiso 1 1 calc R U
C44 C -0.0186(2) 0.57403(15) 0.78594(12) 0.0514(5) Uani 1 1 d . .
H44A H 0.064098 0.542177 0.78003 0.062 Uiso 1 1 calc R U
H44B H -0.045746 0.561651 0.744455 0.062 Uiso 1 1 calc R U
C45 C -0.1012(2) 0.52683(18) 0.85699(12) 0.0642(7) Uani 1 1 d . .
H45A H -0.086072 0.452701 0.860004 0.077 Uiso 1 1 calc R U
H45B H -0.080572 0.54792 0.898236 0.077 Uiso 1 1 calc R U
C46 C -0.2340(3) 0.5551(2) 0.86479(17) 0.0894(9) Uani 1 1 d . .
H46A H -0.281147 0.521426 0.910871 0.134 Uiso 1 1 calc R U
H46B H -0.255592 0.53404 0.824449 0.134 Uiso 1 1 calc R U
H46C H -0.250653 0.628177 0.864082 0.134 Uiso 1 1 calc R U
C47 C 0.19024(17) 0.70426(16) 0.70091(11) 0.0453(5) Uani 1 1 d . .
H47A H 0.197614 0.634264 0.689778 0.054 Uiso 1 1 calc R U
H47B H 0.236133 0.744816 0.656821 0.054 Uiso 1 1 calc R U
C48 C 0.24935(18) 0.70476(16) 0.76146(11) 0.0489(5) Uani 1 1 d . .
H48A H 0.212445 0.656648 0.803786 0.059 Uiso 1 1 calc R U
H48B H 0.235514 0.772677 0.777053 0.059 Uiso 1 1 calc R U
C49 C 0.3851(2) 0.6755(2) 0.73561(14) 0.0679(7) Uani 1 1 d . .
H49A H 0.398194 0.610196 0.716216 0.082 Uiso 1 1 calc R U
H49B H 0.422079 0.726589 0.695479 0.082 Uiso 1 1 calc R U
C50 C 0.4477(2) 0.6671(2) 0.79573(16) 0.0772(8) Uani 1 1 d . .
H50A H 0.53324 0.647456 0.776228 0.116 Uiso 1 1 calc R U
H50B H 0.412124 0.616163 0.835499 0.116 Uiso 1 1 calc R U
H50C H 0.437751 0.732211 0.813975 0.116 Uiso 1 1 calc R U
C51 C 0.03983(18) 0.85565(14) 0.72733(11) 0.0437(5) Uani 1 1 d . .
H51A H -0.046166 0.878298 0.734389 0.052 Uiso 1 1 calc R U
H51B H 0.059308 0.861022 0.772926 0.052 Uiso 1 1 calc R U
C52 C 0.11294(19) 0.92840(15) 0.66687(11) 0.0493(5) Uani 1 1 d . .
H52A H 0.100921 0.91971 0.619772 0.059 Uiso 1 1 calc R U
H52B H 0.199259 0.913211 0.663566 0.059 Uiso 1 1 calc R U
C53 C 0.0742(2) 1.03719(16) 0.68226(12) 0.0535(5) Uani 1 1 d . .
H53A H 0.07622 1.042976 0.732143 0.064 Uiso 1 1 calc R U
H53B H -0.009508 1.054149 0.679879 0.064 Uiso 1 1 calc R U
C54 C 0.1541(2) 1.11295(18) 0.62866(14) 0.0675(7) Uani 1 1 d . .
H54A H 0.125343 1.181118 0.64079 0.101 Uiso 1 1 calc R U
H54B H 0.151409 1.10852 0.57922 0.101 Uiso 1 1 calc R U
H54C H 0.236839 1.097705 0.63166 0.101 Uiso 1 1 calc R U
C55 C 0.01787(17) 0.72822(16) 0.64969(10) 0.0456(5) Uani 1 1 d . .
H55A H 0.069306 0.765535 0.606021 0.055 Uiso 1 1 calc R U
H55B H 0.033794 0.655852 0.643761 0.055 Uiso 1 1 calc R U
C56 C -0.11253(19) 0.75974(18) 0.65110(12) 0.0575(6) Uani 1 1 d . .
H56A H -0.126719 0.833985 0.647106 0.069 Uiso 1 1 calc R U
H56B H -0.166003 0.731221 0.697708 0.069 Uiso 1 1 calc R U
C57 C -0.1410(2) 0.7219(2) 0.58762(13) 0.0679(7) Uani 1 1 d . .
H57A H -0.087707 0.751836 0.541458 0.081 Uiso 1 1 calc R U
H57B H -0.122701 0.647981 0.591075 0.081 Uiso 1 1 calc R U
C58 C -0.2710(2) 0.7467(2) 0.58516(17) 0.0879(9) Uani 1 1 d . .
H58A H -0.282201 0.720118 0.543566 0.132 Uiso 1 1 calc R U
H58B H -0.289475 0.819789 0.580231 0.132 Uiso 1 1 calc R U
H58C H -0.324591 0.715934 0.630101 0.132 Uiso 1 1 calc R U
C59 C 0.6584(2) 1.0546(2) 0.79620(17) 0.0782(8) Uani 1 1 d . .
H59A H 0.726353 1.093425 0.791091 0.117 Uiso 1 1 calc R U
H59B H 0.593084 1.071651 0.838481 0.117 Uiso 1 1 calc R U
H59C H 0.630502 1.070719 0.752398 0.117 Uiso 1 1 calc R U
C60 C 0.6956(2) 0.9480(2) 0.80604(13) 0.0634(6) Uani 1 1 d . .
N1 N 0.39432(12) 0.19930(11) 0.87668(8) 0.0322(3) Uani 1 1 d . .
H1A H 0.397424 0.246842 0.839784 0.039 Uiso 1 1 calc R U
N2 N 0.63582(12) 0.32900(11) 0.80382(7) 0.0331(3) Uani 1 1 d . .
H2A H 0.571715 0.348467 0.788635 0.04 Uiso 1 1 calc R U
N3 N 0.65747(13) 0.25829(11) 0.63784(8) 0.0357(4) Uani 1 1 d . .
H3A H 0.587897 0.283756 0.663162 0.043 Uiso 1 1 calc R U
N4 N 0.41854(13) 0.12945(11) 0.70973(8) 0.0365(4) Uani 1 1 d . .
H4A H 0.412121 0.19471 0.711098 0.044 Uiso 1 1 calc R U
N5 N 0.05768(14) 0.74418(12) 0.71583(8) 0.0401(4) Uani 1 1 d . .
N6 N 0.7243(2) 0.8639(2) 0.81373(14) 0.1016(9) Uani 1 1 d . .
F3 F 0.44857(9) 0.31910(7) 0.74199(5) 0.0377(2) Uani 1 1 d . .
F1 F 1.46494(10) 0.55838(10) 0.56197(7) 0.0636(4) Uani 1 1 d . .
F2 F -0.11085(12) -0.40606(9) 1.03208(7) 0.0666(4) Uani 1 1 d . .
O1W O 0.2497(5) 0.4545(4) 0.8092(3) 0.068(2) Uani 0.294(6) 1 d . .

loop_
_atom_site_aniso_label
_atom_site_aniso_U_11
_atom_site_aniso_U_22
_atom_site_aniso_U_33
_atom_site_aniso_U_23
_atom_site_aniso_U_13
_atom_site_aniso_U_12
C1 0.0286(9) 0.0276(9) 0.0399(10) -0.0005(8) -0.0049(7) -0.0058(7)
C2 0.0374(10) 0.0325(10) 0.0456(11) 0.0057(8) -0.0091(8) -0.0074(8)
C3 0.0387(10) 0.0413(11) 0.0380(10) 0.0041(8) -0.0112(8) -0.0059(8)
C4 0.0287(9) 0.0348(10) 0.0327(9) -0.0026(8) -0.0048(7) -0.0032(7)
C5 0.0347(10) 0.0382(10) 0.0324(9) -0.0052(8) -0.0072(8) -0.0074(8)
C6 0.0369(10) 0.0351(10) 0.0323(10) -0.0036(8) -0.0103(8) -0.0107(8)
C7 0.0375(10) 0.0533(12) 0.0371(11) 0.0000(9) -0.0158(8) -0.0098(9)
C8 0.0297(9) 0.0523(12) 0.0411(11) -0.0055(9) -0.0081(8) -0.0090(8)
C9 0.0300(9) 0.0365(10) 0.0334(9) -0.0043(8) -0.0074(7) -0.0118(8)
C10 0.0315(9) 0.0357(10) 0.0333(9) -0.0018(8) -0.0069(7) -0.0114(8)
C11 0.0326(9) 0.0366(10) 0.0301(9) 0.0000(8) -0.0055(7) -0.0121(8)
C12 0.0340(10) 0.0482(12) 0.0439(11) -0.0084(9) -0.0020(8) -0.0088(9)
C13 0.0504(12) 0.0470(12) 0.0452(12) -0.0153(9) 0.0017(9) -0.0137(10)
C14 0.0477(12) 0.0473(12) 0.0331(10) -0.0081(9) -0.0032(8) -0.0200(9)
C15 0.0581(13) 0.0750(16) 0.0366(11) -0.0154(11) -0.0034(10) -0.0367(12)
C16 0.0432(11) 0.0503(13) 0.0453(11) -0.0176(9) -0.0021(9) -0.0202(9)
C17 0.0523(13) 0.0509(14) 0.0695(15) -0.0281(11) 0.0083(11) -0.0203(11)
C18 0.0504(12) 0.0348(11) 0.0676(14) -0.0107(10) 0.0008(11) -0.0161(9)
C19 0.0328(9) 0.0314(10) 0.0447(11) -0.0032(8) -0.0082(8) -0.0112(8)
C20 0.0311(9) 0.0299(10) 0.0406(10) -0.0007(8) -0.0077(8) -0.0087(7)
C21 0.0425(11) 0.0435(12) 0.0479(12) -0.0121(9) -0.0038(9) -0.0079(9)
C22 0.0501(12) 0.0658(14) 0.0351(11) -0.0071(10) -0.0098(9) -0.0175(10)
C23 0.0450(11) 0.0358(11) 0.0394(11) -0.0022(8) -0.0089(8) -0.0101(9)
C24 0.0410(11) 0.0407(11) 0.0333(10) -0.0028(8) -0.0080(8) -0.0146(9)
C25 0.0397(11) 0.0378(11) 0.0360(10) -0.0017(8) -0.0076(8) -0.0120(8)
C26 0.0323(9) 0.0361(10) 0.0369(10) -0.0056(8) -0.0052(8) -0.0073(8)
C27 0.0333(10) 0.0437(11) 0.0349(10) -0.0013(8) -0.0096(8) -0.0070(8)
C28 0.0369(10) 0.0503(12) 0.0345(10) -0.0009(9) -0.0021(8) -0.0145(9)
C29 0.0274(9) 0.0503(12) 0.0464(11) -0.0116(9) -0.0045(8) -0.0081(8)
C30 0.0417(11) 0.0479(12) 0.0558(13) -0.0051(10) -0.0232(10) -0.0002(9)
C31 0.0475(12) 0.0384(11) 0.0456(12) 0.0047(9) -0.0151(9) -0.0088(9)
C32 0.0713(17) 0.131(3) 0.0531(14) 0.0248(15) -0.0319(13) -0.0601(18)
C33 0.102(2) 0.144(3) 0.0685(17) -0.0622(18) 0.0240(15) -0.084(2)
C34 0.0390(10) 0.0390(11) 0.0486(11) -0.0051(9) -0.0157(9) -0.0049(8)
C35 0.0337(10) 0.0381(11) 0.0418(11) -0.0049(8) -0.0075(8) -0.0086(8)
C36 0.0365(10) 0.0420(11) 0.0407(11) -0.0053(9) -0.0067(8) -0.0121(9)
C37 0.0381(10) 0.0375(11) 0.0320(9) -0.0029(8) -0.0048(8) -0.0153(8)
C38 0.0361(10) 0.0373(11) 0.0538(12) -0.0068(9) -0.0015(9) -0.0087(9)
C39 0.0370(11) 0.0462(13) 0.0554(13) -0.0126(10) 0.0039(9) -0.0158(9)
C40 0.0508(12) 0.0406(12) 0.0392(11) -0.0021(9) -0.0018(9) -0.0237(10)
C41 0.0549(13) 0.0399(12) 0.0485(12) 0.0060(9) -0.0159(10) -0.0100(10)
C42 0.0376(10) 0.0490(12) 0.0429(11) 0.0029(9) -0.0145(9) -0.0122(9)
C43 0.0458(11) 0.0397(11) 0.0381(11) -0.0052(8) -0.0051(9) -0.0068(9)
C44 0.0557(13) 0.0396(12) 0.0578(13) -0.0068(10) -0.0126(10) -0.0059(10)
C45 0.098(2) 0.0468(14) 0.0528(14) -0.0008(11) -0.0226(13) -0.0282(13)
C46 0.085(2) 0.0694(19) 0.093(2) -0.0189(15) 0.0215(16) -0.0300(16)
C47 0.0433(11) 0.0431(12) 0.0460(12) -0.0108(9) -0.0061(9) 0.0004(9)
C48 0.0507(12) 0.0424(12) 0.0540(13) -0.0090(10) -0.0129(10) -0.0058(9)
C49 0.0548(14) 0.0773(18) 0.0747(17) -0.0222(14) -0.0210(12) 0.0061(12)
C50 0.0666(16) 0.0770(19) 0.097(2) -0.0188(15) -0.0384(15) 0.0069(14)
C51 0.0463(11) 0.0362(11) 0.0435(11) -0.0076(9) -0.0036(9) -0.0027(9)
C52 0.0492(12) 0.0442(12) 0.0494(12) -0.0011(9) -0.0060(10) -0.0090(10)
C53 0.0586(14) 0.0432(12) 0.0594(14) -0.0022(10) -0.0168(11) -0.0111(10)
C54 0.0647(15) 0.0507(14) 0.0854(18) 0.0117(12) -0.0228(13) -0.0190(12)
C55 0.0482(12) 0.0472(12) 0.0389(11) -0.0077(9) -0.0069(9) -0.0047(9)
C56 0.0532(13) 0.0649(15) 0.0505(13) -0.0076(11) -0.0118(10) 0.0042(11)
C57 0.0550(14) 0.0910(19) 0.0557(15) -0.0030(13) -0.0153(11) -0.0071(13)
C58 0.0715(18) 0.104(2) 0.091(2) 0.0093(17) -0.0385(16) -0.0055(16)
C59 0.0631(16) 0.0667(17) 0.106(2) -0.0239(15) -0.0263(15) 0.0127(13)
C60 0.0510(14) 0.0706(18) 0.0595(15) -0.0147(13) -0.0045(11) 0.0113(13)
N1 0.0319(8) 0.0305(8) 0.0327(8) 0.0029(6) -0.0087(6) -0.0067(6)
N2 0.0304(8) 0.0371(9) 0.0331(8) -0.0007(6) -0.0108(6) -0.0073(6)
N3 0.0326(8) 0.0401(9) 0.0341(8) -0.0072(7) -0.0040(6) -0.0108(7)
N4 0.0385(8) 0.0318(8) 0.0396(9) -0.0047(7) -0.0073(7) -0.0126(7)
N5 0.0421(9) 0.0363(9) 0.0379(9) -0.0074(7) -0.0034(7) -0.0027(7)
N6 0.0977(19) 0.0789(18) 0.098(2) -0.0076(15) 0.0018(14) 0.0300(15)
F3 0.0388(6) 0.0360(6) 0.0395(6) 0.0031(4) -0.0145(5) -0.0082(4)
F1 0.0338(6) 0.0909(10) 0.0688(8) -0.0145(7) -0.0095(6) -0.0207(6)
F2 0.0728(9) 0.0487(8) 0.0698(9) 0.0051(6) -0.0013(7) -0.0333(7)
O1W 0.069(4) 0.061(4) 0.068(4) -0.004(3) -0.019(3) 0.006(3)

loop_
_atom_type_symbol
_atom_type_description
_atom_type_scat_dispersion_real
_atom_type_scat_dispersion_imag
_atom_type_scat_source
C C 0.0033 0.0016 'International Tables Vol C Tables 4.2.6.8 and 6.1.1.4'
H H 0 0 'International Tables Vol C Tables 4.2.6.8 and 6.1.1.4'
N N 0.0061 0.0033 'International Tables Vol C Tables 4.2.6.8 and 6.1.1.4'
F F 0.0171 0.0103 'International Tables Vol C Tables 4.2.6.8 and 6.1.1.4'
O O 0.0106 0.006 'International Tables Vol C Tables 4.2.6.8 and 6.1.1.4'

loop_
_geom_angle_atom_site_label_1
_geom_angle_atom_site_label_2
_geom_angle_atom_site_label_3
_geom_angle
C2 C1 N1 107.60(15)
C2 C1 C20 130.99(16)
N1 C1 C20 121.40(15)
C1 C2 C3 107.39(16)
C1 C2 H2 126.3
C3 C2 H2 126.3
C4 C3 C2 108.25(17)
C4 C3 H3 125.9
C2 C3 H3 125.9
C3 C4 N1 106.78(15)
C3 C4 C5 130.66(16)
N1 C4 C5 122.55(15)
C4 C5 C6 111.43(13)
C4 C5 C22 108.89(15)
C6 C5 C22 108.97(14)
C4 C5 C21 109.61(14)
C6 C5 C21 109.13(15)
C22 C5 C21 108.76(15)
C7 C6 N2 107.02(15)
C7 C6 C5 131.75(16)
N2 C6 C5 121.17(15)
C6 C7 C8 107.94(16)
C6 C7 H7 126
C8 C7 H7 126
C9 C8 C7 107.67(16)
C9 C8 H8 126.2
C7 C8 H8 126.2
C8 C9 N2 107.29(15)
C8 C9 C10 132.33(16)
N2 C9 C10 120.36(14)
C24 C10 C11 107.64(14)
C24 C10 C9 108.24(14)
C11 C10 C9 110.83(14)
C24 C10 C23 108.27(15)
C11 C10 C23 111.02(14)
C9 C10 C23 110.70(14)
C12 C11 N3 107.91(15)
C12 C11 C10 130.67(15)
N3 C11 C10 121.42(15)
C11 C12 C13 107.48(16)
C11 C12 H12 126.3
C13 C12 H12 126.3
C14 C13 C12 108.12(17)
C14 C13 H13 125.9
C12 C13 H13 125.9
C13 C14 N3 107.07(15)
C13 C14 C15 130.76(17)
N3 C14 C15 122.05(17)
C14 C15 C16 112.82(16)
C14 C15 C32 110.05(18)
C16 C15 C32 109.15(19)
C14 C15 C33 106.72(18)
C16 C15 C33 108.10(19)
C32 C15 C33 109.9(2)
C17 C16 N4 106.93(16)
C17 C16 C15 130.68(18)
N4 C16 C15 122.25(18)
C16 C17 C18 108.32(18)
C16 C17 H17 125.8
C18 C17 H17 125.8
C19 C18 C17 107.60(18)
C19 C18 H18 126.2
C17 C18 H18 126.2
C18 C19 N4 107.28(17)
C18 C19 C20 130.32(17)
N4 C19 C20 122.40(15)
C35 C20 C19 107.23(14)
C35 C20 C1 107.93(15)
C19 C20 C1 111.37(14)
C35 C20 C34 108.99(14)
C19 C20 C34 110.93(15)
C1 C20 C34 110.27(14)
C5 C21 H21A 109.5
C5 C21 H21B 109.5
H21A C21 H21B 109.5
C5 C21 H21C 109.5
H21A C21 H21C 109.5
H21B C21 H21C 109.5
C5 C22 H22A 109.5
C5 C22 H22B 109.5
H22A C22 H22B 109.5
C5 C22 H22C 109.5
H22A C22 H22C 109.5
H22B C22 H22C 109.5
C10 C23 H23A 109.5
C10 C23 H23B 109.5
H23A C23 H23B 109.5
C10 C23 H23C 109.5
H23A C23 H23C 109.5
H23B C23 H23C 109.5
C25 C24 C10 177.5(2)
C24 C25 C26 175.06(18)
C27 C26 C31 118.69(16)
C27 C26 C25 121.62(16)
C31 C26 C25 119.60(17)
C28 C27 C26 120.68(17)
C28 C27 H27 119.7
C26 C27 H27 119.7
C29 C28 C27 118.28(18)
C29 C28 H28 120.9
C27 C28 H28 120.9
F1 C29 C30 117.63(17)
F1 C29 C28 119.02(18)
C30 C29 C28 123.35(17)
C29 C30 C31 117.90(18)
C29 C30 H30 121.1
C31 C30 H30 121.1
C30 C31 C26 121.09(18)
C30 C31 H31 119.5
C26 C31 H31 119.5
C15 C32 H32A 109.5
C15 C32 H32B 109.5
H32A C32 H32B 109.5
C15 C32 H32C 109.5
H32A C32 H32C 109.5
H32B C32 H32C 109.5
C15 C33 H33A 109.5
C15 C33 H33B 109.5
H33A C33 H33B 109.5
C15 C33 H33C 109.5
H33A C33 H33C 109.5
H33B C33 H33C 109.5
C20 C34 H34A 109.5
C20 C34 H34B 109.5
H34A C34 H34B 109.5
C20 C34 H34C 109.5
H34A C34 H34C 109.5
H34B C34 H34C 109.5
C36 C35 C20 179.6(2)
C35 C36 C37 177.2(2)
C38 C37 C42 118.80(16)
C38 C37 C36 121.45(18)
C42 C37 C36 119.75(16)
C39 C38 C37 120.50(19)
C39 C38 H38 119.7
C37 C38 H38 119.7
C40 C39 C38 118.64(18)
C40 C39 H39 120.7
C38 C39 H39 120.7
F2 C40 C39 118.84(18)
F2 C40 C41 118.14(19)
C39 C40 C41 123.02(17)
C40 C41 C42 118.1(2)
C40 C41 H41 120.9
C42 C41 H41 120.9
C41 C42 C37 120.90(18)
C41 C42 H42 119.5
C37 C42 H42 119.5
C44 C43 N5 115.56(15)
C44 C43 H43A 108.4
N5 C43 H43A 108.4
C44 C43 H43B 108.4
N5 C43 H43B 108.4
H43A C43 H43B 107.5
C43 C44 C45 110.68(17)
C43 C44 H44A 109.5
C45 C44 H44A 109.5
C43 C44 H44B 109.5
C45 C44 H44B 109.5
H44A C44 H44B 108.1
C46 C45 C44 114.0(2)
C46 C45 H45A 108.7
C44 C45 H45A 108.7
C46 C45 H45B 108.7
C44 C45 H45B 108.7
H45A C45 H45B 107.6
C45 C46 H46A 109.5
C45 C46 H46B 109.5
H46A C46 H46B 109.5
C45 C46 H46C 109.5
H46A C46 H46C 109.5
H46B C46 H46C 109.5
C48 C47 N5 116.70(15)
C48 C47 H47A 108.1
N5 C47 H47A 108.1
C48 C47 H47B 108.1
N5 C47 H47B 108.1
H47A C47 H47B 107.3
C47 C48 C49 110.94(17)
C47 C48 H48A 109.5
C49 C48 H48A 109.5
C47 C48 H48B 109.5
C49 C48 H48B 109.5
H48A C48 H48B 108
C50 C49 C48 113.3(2)
C50 C49 H49A 108.9
C48 C49 H49A 108.9
C50 C49 H49B 108.9
C48 C49 H49B 108.9
H49A C49 H49B 107.7
C49 C50 H50A 109.5
C49 C50 H50B 109.5
H50A C50 H50B 109.5
C49 C50 H50C 109.5
H50A C50 H50C 109.5
H50B C50 H50C 109.5
C52 C51 N5 116.78(15)
C52 C51 H51A 108.1
N5 C51 H51A 108.1
C52 C51 H51B 108.1
N5 C51 H51B 108.1
H51A C51 H51B 107.3
C51 C52 C53 110.28(17)
C51 C52 H52A 109.6
C53 C52 H52A 109.6
C51 C52 H52B 109.6
C53 C52 H52B 109.6
H52A C52 H52B 108.1
C52 C53 C54 112.83(19)
C52 C53 H53A 109
C54 C53 H53A 109
C52 C53 H53B 109
C54 C53 H53B 109
H53A C53 H53B 107.8
C53 C54 H54A 109.5
C53 C54 H54B 109.5
H54A C54 H54B 109.5
C53 C54 H54C 109.5
H54A C54 H54C 109.5
H54B C54 H54C 109.5
C56 C55 N5 117.34(16)
C56 C55 H55A 108
N5 C55 H55A 108
C56 C55 H55B 108
N5 C55 H55B 108
H55A C55 H55B 107.2
C55 C56 C57 109.81(18)
C55 C56 H56A 109.7
C57 C56 H56A 109.7
C55 C56 H56B 109.7
C57 C56 H56B 109.7
H56A C56 H56B 108.2
C58 C57 C56 114.2(2)
C58 C57 H57A 108.7
C56 C57 H57A 108.7
C58 C57 H57B 108.7
C56 C57 H57B 108.7
H57A C57 H57B 107.6
C57 C58 H58A 109.5
C57 C58 H58B 109.5
H58A C58 H58B 109.5
C57 C58 H58C 109.5
H58A C58 H58C 109.5
H58B C58 H58C 109.5
C60 C59 H59A 109.5
C60 C59 H59B 109.5
H59A C59 H59B 109.5
C60 C59 H59C 109.5
H59A C59 H59C 109.5
H59B C59 H59C 109.5
N6 C60 C59 179.7(3)
C1 N1 C4 109.97(14)
C1 N1 H1A 125
C4 N1 H1A 125
C6 N2 C9 110.08(14)
C6 N2 H2A 125
C9 N2 H2A 125
C11 N3 C14 109.42(15)
C11 N3 H3A 125.3
C14 N3 H3A 125.3
C19 N4 C16 109.87(15)
C19 N4 H4A 125.1
C16 N4 H4A 125.1
C47 N5 C51 111.44(14)
C47 N5 C55 106.35(13)
C51 N5 C55 111.30(15)
C47 N5 C43 111.14(15)
C51 N5 C43 106.20(13)
C55 N5 C43 110.50(14)

loop_
_geom_bond_atom_site_label_1
_geom_bond_atom_site_label_2
_geom_bond_distance
C1 C2 1.365(3)
C1 N1 1.375(2)
C1 C20 1.525(2)
C2 C3 1.417(3)
C2 H2 0.94
C3 C4 1.369(3)
C3 H3 0.94
C4 N1 1.377(2)
C4 C5 1.521(2)
C5 C6 1.523(2)
C5 C22 1.532(3)
C5 C21 1.546(3)
C6 C7 1.368(2)
C6 N2 1.374(2)
C7 C8 1.419(3)
C7 H7 0.94
C8 C9 1.365(3)
C8 H8 0.94
C9 N2 1.377(2)
C9 C10 1.521(2)
C10 C24 1.482(2)
C10 C11 1.521(2)
C10 C23 1.545(3)
C11 C12 1.360(3)
C11 N3 1.372(2)
C12 C13 1.412(3)
C12 H12 0.94
C13 C14 1.365(3)
C13 H13 0.94
C14 N3 1.378(2)
C14 C15 1.517(3)
C15 C16 1.519(3)
C15 C32 1.522(4)
C15 C33 1.550(3)
C16 C17 1.357(3)
C16 N4 1.379(2)
C17 C18 1.416(3)
C17 H17 0.94
C18 C19 1.362(3)
C18 H18 0.94
C19 N4 1.375(2)
C19 C20 1.525(3)
C20 C35 1.483(2)
C20 C34 1.543(3)
C21 H21A 0.97
C21 H21B 0.97
C21 H21C 0.97
C22 H22A 0.97
C22 H22B 0.97
C22 H22C 0.97
C23 H23A 0.97
C23 H23B 0.97
C23 H23C 0.97
C24 C25 1.195(2)
C25 C26 1.441(2)
C26 C27 1.391(2)
C26 C31 1.395(3)
C27 C28 1.386(2)
C27 H27 0.94
C28 C29 1.370(3)
C28 H28 0.94
C29 F1 1.3624(19)
C29 C30 1.367(3)
C30 C31 1.385(3)
C30 H30 0.94
C31 H31 0.94
C32 H32A 0.97
C32 H32B 0.97
C32 H32C 0.97
C33 H33A 0.97
C33 H33B 0.97
C33 H33C 0.97
C34 H34A 0.97
C34 H34B 0.97
C34 H34C 0.97
C35 C36 1.193(2)
C36 C37 1.442(2)
C37 C38 1.395(2)
C37 C42 1.397(3)
C38 C39 1.386(3)
C38 H38 0.94
C39 C40 1.365(3)
C39 H39 0.94
C40 F2 1.363(2)
C40 C41 1.375(3)
C41 C42 1.383(3)
C41 H41 0.94
C42 H42 0.94
C43 C44 1.513(3)
C43 N5 1.528(2)
C43 H43A 0.98
C43 H43B 0.98
C44 C45 1.516(3)
C44 H44A 0.98
C44 H44B 0.98
C45 C46 1.505(4)
C45 H45A 0.98
C45 H45B 0.98
C46 H46A 0.97
C46 H46B 0.97
C46 H46C 0.97
C47 C48 1.512(3)
C47 N5 1.520(2)
C47 H47A 0.98
C47 H47B 0.98
C48 C49 1.524(3)
C48 H48A 0.98
C48 H48B 0.98
C49 C50 1.515(3)
C49 H49A 0.98
C49 H49B 0.98
C50 H50A 0.97
C50 H50B 0.97
C50 H50C 0.97
C51 C52 1.514(3)
C51 N5 1.520(2)
C51 H51A 0.98
C51 H51B 0.98
C52 C53 1.516(3)
C52 H52A 0.98
C52 H52B 0.98
C53 C54 1.516(3)
C53 H53A 0.98
C53 H53B 0.98
C54 H54A 0.97
C54 H54B 0.97
C54 H54C 0.97
C55 C56 1.509(3)
C55 N5 1.523(2)
C55 H55A 0.98
C55 H55B 0.98
C56 C57 1.523(3)
C56 H56A 0.98
C56 H56B 0.98
C57 C58 1.512(3)
C57 H57A 0.98
C57 H57B 0.98
C58 H58A 0.97
C58 H58B 0.97
C58 H58C 0.97
C59 C60 1.436(4)
C59 H59A 0.97
C59 H59B 0.97
C59 H59C 0.97
C60 N6 1.130(3)
N1 H1A 0.87
N2 H2A 0.87
N3 H3A 0.87
N4 H4A 0.87

loop_
_geom_torsion_atom_site_label_1
_geom_torsion_atom_site_label_2
_geom_torsion_atom_site_label_3
_geom_torsion_atom_site_label_4
_geom_torsion
N1 C1 C2 C3 0.4(2)
C20 C1 C2 C3 -178.72(17)
C1 C2 C3 C4 -0.7(2)
C2 C3 C4 N1 0.7(2)
C2 C3 C4 C5 179.41(17)
C3 C4 C5 C6 112.8(2)
N1 C4 C5 C6 -68.6(2)
C3 C4 C5 C22 -7.4(3)
N1 C4 C5 C22 171.13(16)
C3 C4 C5 C21 -126.3(2)
N1 C4 C5 C21 52.3(2)
C4 C5 C6 C7 -107.9(2)
C22 C5 C6 C7 12.3(3)
C21 C5 C6 C7 130.9(2)
C4 C5 C6 N2 75.4(2)
C22 C5 C6 N2 -164.43(15)
C21 C5 C6 N2 -45.8(2)
N2 C6 C7 C8 0.4(2)
C5 C6 C7 C8 -176.68(18)
C6 C7 C8 C9 -0.2(2)
C7 C8 C9 N2 -0.1(2)
C7 C8 C9 C10 178.70(17)
C8 C9 C10 C24 -19.4(3)
N2 C9 C10 C24 159.30(15)
C8 C9 C10 C11 98.5(2)
N2 C9 C10 C11 -82.87(19)
C8 C9 C10 C23 -137.9(2)
N2 C9 C10 C23 40.8(2)
C24 C10 C11 C12 11.9(3)
C9 C10 C11 C12 -106.3(2)
C23 C10 C11 C12 130.2(2)
C24 C10 C11 N3 -168.55(16)
C9 C10 C11 N3 73.3(2)
C23 C10 C11 N3 -50.2(2)
N3 C11 C12 C13 -0.5(2)
C10 C11 C12 C13 179.12(19)
C11 C12 C13 C14 0.2(2)
C12 C13 C14 N3 0.1(2)
C12 C13 C14 C15 176.1(2)
C13 C14 C15 C16 119.0(2)
N3 C14 C15 C16 -65.6(3)
C13 C14 C15 C32 -118.9(3)
N3 C14 C15 C32 56.6(3)
C13 C14 C15 C33 0.4(3)
N3 C14 C15 C33 175.9(2)
C14 C15 C16 C17 -113.5(3)
C32 C15 C16 C17 123.8(3)
C33 C15 C16 C17 4.3(3)
C14 C15 C16 N4 71.5(3)
C32 C15 C16 N4 -51.2(2)
C33 C15 C16 N4 -170.7(2)
N4 C16 C17 C18 -0.7(3)
C15 C16 C17 C18 -176.3(2)
C16 C17 C18 C19 0.4(3)
C17 C18 C19 N4 0.1(2)
C17 C18 C19 C20 -179.46(19)
C18 C19 C20 C35 -15.7(3)
N4 C19 C20 C35 164.79(16)
C18 C19 C20 C1 102.2(2)
N4 C19 C20 C1 -77.3(2)
C18 C19 C20 C34 -134.6(2)
N4 C19 C20 C34 45.9(2)
C2 C1 C20 C35 11.1(3)
N1 C1 C20 C35 -167.83(15)
C2 C1 C20 C19 -106.3(2)
N1 C1 C20 C19 74.7(2)
C2 C1 C20 C34 130.1(2)
N1 C1 C20 C34 -48.9(2)
C31 C26 C27 C28 -1.3(3)
C25 C26 C27 C28 175.24(17)
C26 C27 C28 C29 0.4(3)
C27 C28 C29 F1 -178.56(16)
C27 C28 C29 C30 0.6(3)
F1 C29 C30 C31 178.55(17)
C28 C29 C30 C31 -0.6(3)
C29 C30 C31 C26 -0.3(3)
C27 C26 C31 C30 1.3(3)
C25 C26 C31 C30 -175.32(18)
C42 C37 C38 C39 0.5(3)
C36 C37 C38 C39 -179.90(18)
C37 C38 C39 C40 0.3(3)
C38 C39 C40 F2 178.77(17)
C38 C39 C40 C41 -1.1(3)
F2 C40 C41 C42 -178.86(17)
C39 C40 C41 C42 1.0(3)
C40 C41 C42 C37 -0.1(3)
C38 C37 C42 C41 -0.6(3)
C36 C37 C42 C41 179.80(17)
N5 C43 C44 C45 -177.97(17)
C43 C44 C45 C46 70.4(2)
N5 C47 C48 C49 -172.88(18)
C47 C48 C49 C50 -175.7(2)
N5 C51 C52 C53 173.28(17)
C51 C52 C53 C54 173.04(19)
N5 C55 C56 C57 -170.33(18)
C55 C56 C57 C58 178.2(2)
C2 C1 N1 C4 0.08(19)
C20 C1 N1 C4 179.26(15)
C3 C4 N1 C1 -0.50(19)
C5 C4 N1 C1 -179.33(15)
C7 C6 N2 C9 -0.45(19)
C5 C6 N2 C9 176.98(15)
C8 C9 N2 C6 0.34(19)
C10 C9 N2 C6 -178.63(14)
C12 C11 N3 C14 0.6(2)
C10 C11 N3 C14 -179.07(16)
C13 C14 N3 C11 -0.4(2)
C15 C14 N3 C11 -176.86(17)
C18 C19 N4 C16 -0.5(2)
C20 C19 N4 C16 179.06(16)
C17 C16 N4 C19 0.8(2)
C15 C16 N4 C19 176.81(17)
C48 C47 N5 C51 62.7(2)
C48 C47 N5 C55 -175.84(17)
C48 C47 N5 C43 -55.5(2)
C52 C51 N5 C47 55.3(2)
C52 C51 N5 C55 -63.2(2)
C52 C51 N5 C43 176.45(17)
C56 C55 N5 C47 178.74(17)
C56 C55 N5 C51 -59.7(2)
C56 C55 N5 C43 58.0(2)
C44 C43 N5 C47 -60.6(2)
C44 C43 N5 C51 178.07(17)
C44 C43 N5 C55 57.2(2)
